data_1520941
loop_
_publ_author_name
'Chen, Z.'
'Wang, R.-J.'
'Li, J.'
'Dilks, K.J.'

_publ_section_title
;
 Rb Cu1.2 Ag3.8 Se3 and Cs2 Cu2 Sb2 Se5 : novel quaternary intermetallics
 synthesized from superheated organic media
;
_journal_name_full 'Journal of Solid State Chemistry'
_journal_page_first 132
_journal_page_last 139
_journal_volume 147
_journal_year 1999
_chemical_formula_sum 'Cs2 Cu2 Sb2 Se5'
_space_group_IT_number 2
_symmetry_space_group_name_Hall '-P 1'
_symmetry_space_group_name_H-M 'P -1'
_cell_angle_alpha 91.97
_cell_angle_beta 92.07
_cell_angle_gamma 103.05
_cell_formula_units_Z 2
_cell_length_a 7.645
_cell_length_b 8.768
_cell_length_c 10.264
_cell_volume 669.164
_citation_journal_id_ASTM JSSCBI
_cod_data_source_file Chen_JSSCBI_1999_289.cif
_cod_data_source_block Cs2Cu2Sb2Se5
_cod_database_code 1520941

loop_
_symmetry_equiv_pos_as_xyz
x,y,z
-x,-y,-z

loop_
_atom_site_label
_atom_site_type_symbol
_atom_site_fract_x
_atom_site_fract_y
_atom_site_fract_z
_atom_site_occupancy
_atom_site_U_iso_or_equiv
Cs2 Cs+1 0.7359 0.9433 0.3871 1 0.0
Se2 Se-2 0.144 0.8434 0.2778 1 0.0
Cu2 Cu+1 0.1278 0.6405 0.4324 1 0.0
Sb2 Sb+3 0.1857 0.5804 0.7386 1 0.0
Se5 Se-2 0.427 0.7008 0.5798 1 0.0
Se4 Se-2 0.2555 0.816 -0.0882 1 0.0
Cs1 Cs+1 0.2632 0.1953 0.0936 1 0.0
Se1 Se-2 0.0805 0.3408 0.3853 1 0.0
Se3 Se-2 0.5128 0.618 0.1831 1 0.0
Cu1 Cu+1 0.4031 0.507 0.3859 1 0.0
Sb1 Sb+3 0.2002 0.6408 0.1162 1 0.0
